data_7043246
loop_
_publ_author_name
'Ohno, Keiji'
'Tanuma, Honami'
'Kusano, Yukiko'
'Kaizaki, Sumio'
'Nagasawa, Akira'
'Fujihara, Takashi'

_publ_section_title
;
 Luminescence of tartrate bridged dinuclear 2,2&#x2032;-bipyridine
 platinum(ii) complexes: emission color controlled by intra- and
 inter-molecular interactions in the solid state
;
_journal_name_full 'Dalton Trans.'
_journal_paper_doi 10.1039/C7DT00745K
_journal_year 2017
_chemical_formula_sum 'C24 H26 N4 O10 Pt2'
_chemical_formula_weight 920.67
_space_group_crystal_system monoclinic
_space_group_IT_number 14
_space_group_name_Hall '-P 2yn'
_space_group_name_H-M_alt 'P 1 21/n 1'
_symmetry_space_group_name_Hall '-P 2yn'
_symmetry_space_group_name_H-M 'P 1 21/n 1'
_atom_sites_solution_hydrogens mixed
_audit_creation_method SHELXL-2016/6
_audit_update_record
;
2017-05-16 deposited with the CCDC.
2017-05-18 downloaded from the CCDC.
;
_cell_angle_alpha 90
_cell_angle_beta 104.5810(10)
_cell_angle_gamma 90
_cell_formula_units_Z 4
_cell_length_a 11.4751(8)
_cell_length_b 19.2533(14)
_cell_length_c 11.9630(8)
_cell_measurement_reflns_used 9892
_cell_measurement_temperature 200(2)
_cell_measurement_theta_max 28.47
_cell_measurement_theta_min 2.44
_cell_volume 2557.9(3)
_computing_cell_refinement 'Bruker SAINT (Bruker 2014)'
_computing_data_collection 'Bruker APEX2 (Bruker 2014)'
_computing_data_reduction 'Bruker SAINT and XPREP (Bruker 2014)'
_computing_molecular_graphics 'ORTEP-3 for Windows (Farrugia, 2012)'
_computing_publication_material 'XCIF (Bruker, 2014)'
_computing_structure_refinement 'SHELXL-2016/6 (Sheldrick, 2016)'
_computing_structure_solution 'SHELXL-2016/6 (Sheldrick, 2016)'
_diffrn_ambient_temperature 200(2)
_diffrn_detector_area_resol_mean 8.333
_diffrn_measured_fraction_theta_full 1.000
_diffrn_measured_fraction_theta_max 1.000
_diffrn_measurement_device_type 'Bruker APEXII CCD area-detector'
_diffrn_measurement_method '\f and \w'
_diffrn_radiation_monochromator 'Bruker Helios multilayer confocal mirror'
_diffrn_radiation_source 'Bruker TXS fine-focus rotating anode'
_diffrn_radiation_type MoK\a
_diffrn_radiation_wavelength 0.71073
_diffrn_reflns_av_R_equivalents 0.0253
_diffrn_reflns_av_unetI/netI 0.0185
_diffrn_reflns_Laue_measured_fraction_full 1.000
_diffrn_reflns_Laue_measured_fraction_max 1.000
_diffrn_reflns_limit_h_max 14
_diffrn_reflns_limit_h_min -14
_diffrn_reflns_limit_k_max 24
_diffrn_reflns_limit_k_min -24
_diffrn_reflns_limit_l_max 15
_diffrn_reflns_limit_l_min -15
_diffrn_reflns_number 27798
_diffrn_reflns_point_group_measured_fraction_full 1.000
_diffrn_reflns_point_group_measured_fraction_max 1.000
_diffrn_reflns_theta_full 25.242
_diffrn_reflns_theta_max 26.731
_diffrn_reflns_theta_min 2.053
_exptl_absorpt_coefficient_mu 10.993
_exptl_absorpt_correction_type multi-scan
_exptl_absorpt_process_details 'SADABS-2014/2 - Bruker 2014'
_exptl_crystal_colour yellow
_exptl_crystal_density_diffrn 2.391
_exptl_crystal_description Needle
_exptl_crystal_F_000 1736
_exptl_crystal_size_max 0.060
_exptl_crystal_size_mid 0.039
_exptl_crystal_size_min 0.025
_exptl_transmission_factor_max 0.8621
_exptl_transmission_factor_min 0.7342
_refine_diff_density_max 1.168
_refine_diff_density_min -0.609
_refine_diff_density_rms 0.102
_refine_ls_extinction_method none
_refine_ls_goodness_of_fit_ref 1.039
_refine_ls_hydrogen_treatment constr
_refine_ls_matrix_type full
_refine_ls_number_parameters 361
_refine_ls_number_reflns 5434
_refine_ls_number_restraints 0
_refine_ls_restrained_S_all 1.039
_refine_ls_R_factor_all 0.0225
_refine_ls_R_factor_gt 0.0185
_refine_ls_shift/su_max 0.002
_refine_ls_shift/su_mean 0.000
_refine_ls_structure_factor_coef Fsqd
_refine_ls_weighting_details 'w=1/[\s^2^(Fo^2^)+(0.0186P)^2^+5.2047P] where P=(Fo^2^+2Fc^2^)/3'
_refine_ls_weighting_scheme calc
_refine_ls_wR_factor_gt 0.0425
_refine_ls_wR_factor_ref 0.0445
_reflns_Friedel_coverage 0.000
_reflns_number_gt 4928
_reflns_number_total 5434
_reflns_threshold_expression 'I > 2\s(I)'
_cod_data_source_file c7dt00745k2.cif
_cod_data_source_block 3_4H2O
_cod_database_code 7043246
_shelx_shelxl_version_number 2016/6
_shelx_space_group_comment
;
The symmetry employed for this shelxl refinement is uniquely defined
by the following loop, which should always be used as a source of
symmetry information in preference to the above space-group names.
They are only intended as comments.
;
_shelx_estimated_absorpt_t_min 0.558
_shelx_estimated_absorpt_t_max 0.771

loop_
_space_group_symop_operation_xyz
'x, y, z'
'-x+1/2, y+1/2, -z+1/2'
'-x, -y, -z'
'x-1/2, -y-1/2, z-1/2'

loop_
_atom_site_label
_atom_site_type_symbol
_atom_site_fract_x
_atom_site_fract_y
_atom_site_fract_z
_atom_site_U_iso_or_equiv
_atom_site_adp_type
_atom_site_occupancy
_atom_site_site_symmetry_order
_atom_site_calc_flag
_atom_site_refinement_flags_posn
_atom_site_refinement_flags_adp
C1 C 0.1736(4) -0.0061(2) 0.8692(4) 0.0332(9) Uani 1 1 d . .
C2 C 0.2014(3) 0.0347(2) 0.7694(3) 0.0307(8) Uani 1 1 d . .
H2 H 0.252986 0.005077 0.732693 0.037 Uiso 1 1 calc R U
C3 C 0.0820(4) 0.0488(2) 0.6792(3) 0.0320(9) Uani 1 1 d . .
H3 H 0.045138 0.003142 0.649590 0.038 Uiso 1 1 calc R U
C4 C 0.1096(4) 0.0886(2) 0.5787(4) 0.0386(10) Uani 1 1 d . .
C5 C 0.1363(3) 0.1248(2) 1.1648(3) 0.0317(9) Uani 1 1 d . .
H5 H 0.133011 0.075852 1.154696 0.038 Uiso 1 1 calc R U
C6 C 0.1004(4) 0.1537(2) 1.2565(4) 0.0386(10) Uani 1 1 d . .
H6 H 0.074693 0.124742 1.309932 0.046 Uiso 1 1 calc R U
C7 C 0.1022(4) 0.2247(2) 1.2699(4) 0.0400(10) Uani 1 1 d . .
H7 H 0.076220 0.245102 1.331822 0.048 Uiso 1 1 calc R U
C8 C 0.1422(4) 0.2661(2) 1.1926(3) 0.0342(9) Uani 1 1 d . .
H8 H 0.144171 0.315227 1.200885 0.041 Uiso 1 1 calc R U
C9 C 0.1792(3) 0.23512(18) 1.1029(3) 0.0250(8) Uani 1 1 d . .
C10 C 0.2230(3) 0.27263(19) 1.0146(3) 0.0263(8) Uani 1 1 d . .
C11 C 0.2346(4) 0.3435(2) 1.0086(4) 0.0352(9) Uani 1 1 d . .
H11 H 0.212253 0.372819 1.063699 0.042 Uiso 1 1 calc R U
C12 C 0.2794(4) 0.3717(2) 0.9212(4) 0.0427(11) Uani 1 1 d . .
H12 H 0.288947 0.420582 0.916640 0.051 Uiso 1 1 calc R U
C13 C 0.3097(4) 0.3291(2) 0.8415(4) 0.0394(10) Uani 1 1 d . .
H13 H 0.339931 0.347955 0.781011 0.047 Uiso 1 1 calc R U
C14 C 0.2958(4) 0.2583(2) 0.8502(3) 0.0339(9) Uani 1 1 d . .
H14 H 0.316645 0.228696 0.794730 0.041 Uiso 1 1 calc R U
C15 C -0.0934(3) 0.1809(2) 0.9036(4) 0.0341(9) Uani 1 1 d . .
H15 H -0.087312 0.131868 0.897885 0.041 Uiso 1 1 calc R U
C16 C -0.1375(4) 0.2086(2) 0.9910(4) 0.0399(10) Uani 1 1 d . .
H16 H -0.162300 0.179105 1.044426 0.048 Uiso 1 1 calc R U
C17 C -0.1450(4) 0.2795(3) 0.9995(4) 0.0434(11) Uani 1 1 d . .
H17 H -0.174788 0.299412 1.059557 0.052 Uiso 1 1 calc R U
C18 C -0.1095(4) 0.3221(2) 0.9211(4) 0.0371(10) Uani 1 1 d . .
H18 H -0.114314 0.371205 0.926576 0.044 Uiso 1 1 calc R U
C19 C -0.0667(3) 0.2916(2) 0.8341(3) 0.0290(8) Uani 1 1 d . .
C20 C -0.0255(3) 0.3297(2) 0.7447(3) 0.0295(8) Uani 1 1 d . .
C21 C -0.0230(4) 0.4010(2) 0.7330(4) 0.0405(10) Uani 1 1 d . .
H21 H -0.051250 0.430216 0.784610 0.049 Uiso 1 1 calc R U
C22 C 0.0211(4) 0.4298(2) 0.6452(4) 0.0467(12) Uani 1 1 d . .
H22 H 0.023709 0.478773 0.636396 0.056 Uiso 1 1 calc R U
C23 C 0.0607(4) 0.3867(2) 0.5715(4) 0.0445(11) Uani 1 1 d . .
H23 H 0.090540 0.405583 0.510740 0.053 Uiso 1 1 calc R U
C24 C 0.0572(4) 0.3161(2) 0.5858(4) 0.0374(10) Uani 1 1 d . .
H24 H 0.085492 0.286547 0.534622 0.045 Uiso 1 1 calc R U
N1 N 0.1758(3) 0.16478(15) 1.0896(3) 0.0239(6) Uani 1 1 d . .
N2 N 0.2535(3) 0.23011(16) 0.9349(3) 0.0248(6) Uani 1 1 d . .
N3 N -0.0588(3) 0.22151(16) 0.8259(3) 0.0260(7) Uani 1 1 d . .
N4 N 0.0148(3) 0.28759(17) 0.6702(3) 0.0282(7) Uani 1 1 d . .
O1 O 0.1873(3) 0.02842(13) 0.9660(2) 0.0342(6) Uani 1 1 d . .
O2 O 0.1421(3) -0.06697(14) 0.8594(3) 0.0468(8) Uani 1 1 d . .
O3 O 0.2644(2) 0.09641(14) 0.8076(2) 0.0302(6) Uani 1 1 d . .
O4 O -0.0001(2) 0.08518(14) 0.7291(2) 0.0326(6) Uani 1 1 d . .
O5 O 0.0799(3) 0.15386(15) 0.5711(2) 0.0364(6) Uani 1 1 d . .
O6 O 0.1586(3) 0.06006(18) 0.5114(3) 0.0556(9) Uani 1 1 d . .
O1S O 0.7880(3) 0.01896(18) 0.6796(3) 0.0583(9) Uani 1 1 d . .
H1SA H 0.776788 -0.000746 0.614185 0.087 Uiso 1 1 d R U
H1SB H 0.852638 0.041474 0.683395 0.087 Uiso 1 1 d R U
O2S O 0.6856(3) 0.0562(2) 0.8491(3) 0.0639(10) Uani 1 1 d . .
H2SA H 0.732087 0.027942 0.893733 0.096 Uiso 1 1 d R U
H2SB H 0.708347 0.041812 0.790833 0.096 Uiso 1 1 d R U
O3S O 0.4672(4) 0.1143(2) 0.7437(5) 0.0953(17) Uani 1 1 d . .
H3SA H 0.534696 0.093603 0.764107 0.143 Uiso 1 1 d R U
H3SB H 0.411486 0.101063 0.774007 0.143 Uiso 1 1 d R U
O4S O 0.4107(5) 0.0198(3) 0.5516(6) 0.138(2) Uani 1 1 d . .
H4SA H 0.336977 0.023938 0.551768 0.207 Uiso 1 1 d R U
H4SB H 0.427037 0.048048 0.608028 0.207 Uiso 1 1 d R U
Pt1 Pt 0.22244(2) 0.12967(2) 0.95048(2) 0.02286(4) Uani 1 1 d . .
Pt2 Pt 0.00850(2) 0.18634(2) 0.69938(2) 0.02592(4) Uani 1 1 d . .

loop_
_atom_site_aniso_label
_atom_site_aniso_U_11
_atom_site_aniso_U_22
_atom_site_aniso_U_33
_atom_site_aniso_U_23
_atom_site_aniso_U_13
_atom_site_aniso_U_12
C1 0.029(2) 0.0248(19) 0.042(2) -0.0067(17) 0.0007(17) 0.0057(16)
C2 0.028(2) 0.029(2) 0.034(2) -0.0116(16) 0.0061(16) 0.0054(16)
C3 0.030(2) 0.0265(19) 0.036(2) -0.0094(16) 0.0031(17) 0.0004(16)
C4 0.036(2) 0.042(2) 0.034(2) -0.0113(18) 0.0012(18) 0.0019(19)
C5 0.030(2) 0.035(2) 0.029(2) 0.0060(16) 0.0054(17) -0.0005(17)
C6 0.034(2) 0.053(3) 0.030(2) 0.0062(19) 0.0109(18) -0.003(2)
C7 0.035(2) 0.057(3) 0.030(2) -0.007(2) 0.0104(18) 0.004(2)
C8 0.033(2) 0.035(2) 0.032(2) -0.0062(17) 0.0039(17) 0.0058(17)
C9 0.0230(18) 0.0232(18) 0.0262(18) -0.0002(14) 0.0014(15) -0.0004(14)
C10 0.0228(18) 0.0259(19) 0.0261(19) -0.0009(15) -0.0016(15) -0.0009(15)
C11 0.041(2) 0.0234(19) 0.037(2) -0.0020(17) 0.0011(18) -0.0002(17)
C12 0.045(3) 0.027(2) 0.049(3) 0.0106(19) -0.002(2) -0.0069(19)
C13 0.037(2) 0.040(2) 0.038(2) 0.0145(19) 0.0025(19) -0.0079(19)
C14 0.029(2) 0.041(2) 0.030(2) 0.0036(17) 0.0051(16) -0.0063(18)
C15 0.0234(19) 0.037(2) 0.040(2) 0.0089(18) 0.0038(17) 0.0023(17)
C16 0.030(2) 0.053(3) 0.037(2) 0.011(2) 0.0081(18) 0.004(2)
C17 0.043(3) 0.060(3) 0.029(2) -0.003(2) 0.0133(19) 0.009(2)
C18 0.038(2) 0.038(2) 0.034(2) -0.0046(18) 0.0061(18) 0.0075(18)
C19 0.0203(18) 0.032(2) 0.031(2) 0.0000(16) -0.0001(15) 0.0021(15)
C20 0.0241(19) 0.0282(19) 0.033(2) 0.0005(16) 0.0016(16) 0.0026(15)
C21 0.038(2) 0.029(2) 0.050(3) -0.0029(19) 0.003(2) 0.0001(18)
C22 0.047(3) 0.030(2) 0.056(3) 0.011(2) 0.000(2) -0.010(2)
C23 0.041(3) 0.045(3) 0.044(3) 0.013(2) 0.005(2) -0.008(2)
C24 0.034(2) 0.046(3) 0.031(2) 0.0046(18) 0.0055(18) -0.0045(19)
N1 0.0230(15) 0.0239(15) 0.0237(15) 0.0010(12) 0.0037(12) 0.0011(12)
N2 0.0234(15) 0.0250(15) 0.0238(15) 0.0017(12) 0.0020(12) -0.0030(12)
N3 0.0196(15) 0.0276(16) 0.0296(16) 0.0016(13) 0.0039(13) 0.0014(12)
N4 0.0248(16) 0.0289(17) 0.0282(16) 0.0011(13) 0.0016(13) -0.0018(13)
O1 0.0444(17) 0.0222(13) 0.0358(15) -0.0009(11) 0.0096(13) -0.0018(12)
O2 0.056(2) 0.0223(15) 0.059(2) -0.0081(14) 0.0081(16) -0.0013(14)
O3 0.0275(14) 0.0339(15) 0.0302(14) -0.0119(11) 0.0093(11) -0.0047(11)
O4 0.0266(14) 0.0262(14) 0.0451(16) 0.0000(12) 0.0093(12) 0.0004(11)
O5 0.0396(16) 0.0387(16) 0.0319(15) -0.0032(12) 0.0109(13) 0.0036(13)
O6 0.074(2) 0.058(2) 0.0376(18) -0.0115(16) 0.0193(17) 0.0175(18)
O1S 0.064(2) 0.057(2) 0.056(2) -0.0041(17) 0.0182(18) -0.0110(18)
O2S 0.058(2) 0.076(3) 0.058(2) 0.009(2) 0.0176(18) 0.015(2)
O3S 0.053(2) 0.099(3) 0.152(4) 0.073(3) 0.058(3) 0.019(2)
O4S 0.081(4) 0.147(5) 0.183(6) 0.072(5) 0.029(4) 0.002(4)
Pt1 0.02339(7) 0.02071(7) 0.02403(7) -0.00223(5) 0.00510(5) -0.00051(5)
Pt2 0.02217(8) 0.02489(8) 0.02956(8) -0.00128(6) 0.00439(6) 0.00105(5)

loop_
_atom_type_symbol
_atom_type_description
_atom_type_scat_dispersion_real
_atom_type_scat_dispersion_imag
_atom_type_scat_source
C C 0.0033 0.0016 'International Tables Vol C Tables 4.2.6.8 and 6.1.1.4'
H H 0.0000 0.0000 'International Tables Vol C Tables 4.2.6.8 and 6.1.1.4'
N N 0.0061 0.0033 'International Tables Vol C Tables 4.2.6.8 and 6.1.1.4'
O O 0.0106 0.0060 'International Tables Vol C Tables 4.2.6.8 and 6.1.1.4'
Pt Pt -1.7033 8.3905 'International Tables Vol C Tables 4.2.6.8 and 6.1.1.4'

loop_
_geom_angle_atom_site_label_1
_geom_angle_atom_site_label_2
_geom_angle_atom_site_label_3
_geom_angle
O2 C1 O1 122.6(4)
O2 C1 C2 122.1(4)
O1 C1 C2 115.3(3)
O3 C2 C1 111.8(3)
O3 C2 C3 111.9(3)
C1 C2 C3 108.3(3)
O3 C2 H2 108.2
C1 C2 H2 108.2
C3 C2 H2 108.2
O4 C3 C4 112.0(3)
O4 C3 C2 111.0(3)
C4 C3 C2 108.4(3)
O4 C3 H3 108.4
C4 C3 H3 108.4
C2 C3 H3 108.4
O6 C4 O5 123.0(4)
O6 C4 C3 121.0(4)
O5 C4 C3 116.0(4)
N1 C5 C6 121.2(4)
N1 C5 H5 119.4
C6 C5 H5 119.4
C7 C6 C5 119.6(4)
C7 C6 H6 120.2
C5 C6 H6 120.2
C6 C7 C8 119.5(4)
C6 C7 H7 120.3
C8 C7 H7 120.3
C9 C8 C7 119.2(4)
C9 C8 H8 120.4
C7 C8 H8 120.4
N1 C9 C8 120.9(3)
N1 C9 C10 114.2(3)
C8 C9 C10 124.9(3)
N2 C10 C11 120.8(4)
N2 C10 C9 113.7(3)
C11 C10 C9 125.5(4)
C10 C11 C12 119.1(4)
C10 C11 H11 120.4
C12 C11 H11 120.4
C13 C12 C11 119.9(4)
C13 C12 H12 120.1
C11 C12 H12 120.1
C12 C13 C14 119.1(4)
C12 C13 H13 120.5
C14 C13 H13 120.5
N2 C14 C13 121.8(4)
N2 C14 H14 119.1
C13 C14 H14 119.1
N3 C15 C16 121.8(4)
N3 C15 H15 119.1
C16 C15 H15 119.1
C17 C16 C15 118.8(4)
C17 C16 H16 120.6
C15 C16 H16 120.6
C16 C17 C18 120.3(4)
C16 C17 H17 119.9
C18 C17 H17 119.9
C17 C18 C19 118.6(4)
C17 C18 H18 120.7
C19 C18 H18 120.7
N3 C19 C18 121.2(4)
N3 C19 C20 113.8(3)
C18 C19 C20 125.0(4)
N4 C20 C21 120.3(4)
N4 C20 C19 113.6(3)
C21 C20 C19 126.0(4)
C20 C21 C22 119.5(4)
C20 C21 H21 120.2
C22 C21 H21 120.2
C23 C22 C21 119.2(4)
C23 C22 H22 120.4
C21 C22 H22 120.4
C22 C23 C24 119.7(4)
C22 C23 H23 120.1
C24 C23 H23 120.1
N4 C24 C23 121.7(4)
N4 C24 H24 119.2
C23 C24 H24 119.2
C5 N1 C9 119.6(3)
C5 N1 Pt1 124.9(3)
C9 N1 Pt1 115.4(2)
C14 N2 C10 119.3(3)
C14 N2 Pt1 125.0(3)
C10 N2 Pt1 115.7(2)
C15 N3 C19 119.3(3)
C15 N3 Pt2 124.5(3)
C19 N3 Pt2 116.1(3)
C24 N4 C20 119.5(3)
C24 N4 Pt2 124.7(3)
C20 N4 Pt2 115.8(3)
C1 O1 Pt1 113.1(2)
C2 O3 Pt1 109.6(2)
C3 O4 Pt2 109.9(2)
C4 O5 Pt2 113.4(3)
H1SA O1S H1SB 101.8
H2SA O2S H2SB 91.9
H3SA O3S H3SB 117.8
H4SA O4S H4SB 87.7
N2 Pt1 N1 80.81(12)
N2 Pt1 O3 98.30(12)
N1 Pt1 O3 177.97(11)
N2 Pt1 O1 178.80(12)
N1 Pt1 O1 98.62(12)
O3 Pt1 O1 82.24(11)
N3 Pt2 N4 80.63(13)
N3 Pt2 O4 98.72(12)
N4 Pt2 O4 179.15(12)
N3 Pt2 O5 177.97(12)
N4 Pt2 O5 97.55(13)
O4 Pt2 O5 83.11(12)

loop_
_geom_bond_atom_site_label_1
_geom_bond_atom_site_label_2
_geom_bond_distance
C1 O2 1.223(5)
C1 O1 1.309(5)
C1 C2 1.529(6)
C2 O3 1.405(4)
C2 C3 1.540(5)
C2 H2 1.0000
C3 O4 1.421(5)
C3 C4 1.524(6)
C3 H3 1.0000
C4 O6 1.222(5)
C4 O5 1.300(5)
C5 N1 1.347(5)
C5 C6 1.382(6)
C5 H5 0.9500
C6 C7 1.375(6)
C6 H6 0.9500
C7 C8 1.385(6)
C7 H7 0.9500
C8 C9 1.385(5)
C8 H8 0.9500
C9 N1 1.363(5)
C9 C10 1.468(5)
C10 N2 1.368(5)
C10 C11 1.375(5)
C11 C12 1.387(6)
C11 H11 0.9500
C12 C13 1.368(7)
C12 H12 0.9500
C13 C14 1.379(6)
C13 H13 0.9500
C14 N2 1.343(5)
C14 H14 0.9500
C15 N3 1.349(5)
C15 C16 1.378(6)
C15 H15 0.9500
C16 C17 1.374(6)
C16 H16 0.9500
C17 C18 1.382(6)
C17 H17 0.9500
C18 C19 1.388(6)
C18 H18 0.9500
C19 N3 1.357(5)
C19 C20 1.471(6)
C20 N4 1.368(5)
C20 C21 1.381(6)
C21 C22 1.391(7)
C21 H21 0.9500
C22 C23 1.369(7)
C22 H22 0.9500
C23 C24 1.372(6)
C23 H23 0.9500
C24 N4 1.344(5)
C24 H24 0.9500
N1 Pt1 1.990(3)
N2 Pt1 1.984(3)
N3 Pt2 1.984(3)
N4 Pt2 1.985(3)
O1 Pt1 2.009(3)
O3 Pt1 1.994(2)
O4 Pt2 1.987(3)
O5 Pt2 2.013(3)
O1S H1SA 0.8502
O1S H1SB 0.8499
O2S H2SA 0.8499
O2S H2SB 0.8500
O3S H3SA 0.8498
O3S H3SB 0.8501
O4S H4SA 0.8499
O4S H4SB 0.8499

loop_
_geom_torsion_atom_site_label_1
_geom_torsion_atom_site_label_2
_geom_torsion_atom_site_label_3
_geom_torsion_atom_site_label_4
_geom_torsion
O2 C1 C2 O3 -164.7(4)
O1 C1 C2 O3 14.5(5)
O2 C1 C2 C3 71.5(5)
O1 C1 C2 C3 -109.3(4)
O3 C2 C3 O4 -66.4(4)
C1 C2 C3 O4 57.3(4)
O3 C2 C3 C4 57.1(4)
C1 C2 C3 C4 -179.2(3)
O4 C3 C4 O6 -165.4(4)
C2 C3 C4 O6 71.7(5)
O4 C3 C4 O5 15.7(5)
C2 C3 C4 O5 -107.2(4)
N1 C5 C6 C7 1.6(6)
C5 C6 C7 C8 -1.2(6)
C6 C7 C8 C9 0.2(6)
C7 C8 C9 N1 0.5(6)
C7 C8 C9 C10 179.7(4)
N1 C9 C10 N2 -0.4(4)
C8 C9 C10 N2 -179.7(3)
N1 C9 C10 C11 179.8(4)
C8 C9 C10 C11 0.6(6)
N2 C10 C11 C12 -0.8(6)
C9 C10 C11 C12 178.9(4)
C10 C11 C12 C13 0.9(6)
C11 C12 C13 C14 -0.4(6)
C12 C13 C14 N2 -0.2(6)
N3 C15 C16 C17 -0.7(6)
C15 C16 C17 C18 0.4(7)
C16 C17 C18 C19 0.1(7)
C17 C18 C19 N3 -0.4(6)
C17 C18 C19 C20 -179.9(4)
N3 C19 C20 N4 -0.7(5)
C18 C19 C20 N4 178.8(4)
N3 C19 C20 C21 -179.6(4)
C18 C19 C20 C21 -0.1(6)
N4 C20 C21 C22 -0.2(6)
C19 C20 C21 C22 178.6(4)
C20 C21 C22 C23 0.3(7)
C21 C22 C23 C24 -0.5(7)
C22 C23 C24 N4 0.5(7)
C6 C5 N1 C9 -0.8(6)
C6 C5 N1 Pt1 -177.0(3)
C8 C9 N1 C5 -0.2(5)
C10 C9 N1 C5 -179.5(3)
C8 C9 N1 Pt1 176.3(3)
C10 C9 N1 Pt1 -3.0(4)
C13 C14 N2 C10 0.2(6)
C13 C14 N2 Pt1 176.8(3)
C11 C10 N2 C14 0.3(5)
C9 C10 N2 C14 -179.5(3)
C11 C10 N2 Pt1 -176.6(3)
C9 C10 N2 Pt1 3.7(4)
C16 C15 N3 C19 0.4(6)
C16 C15 N3 Pt2 178.8(3)
C18 C19 N3 C15 0.2(6)
C20 C19 N3 C15 179.7(3)
C18 C19 N3 Pt2 -178.4(3)
C20 C19 N3 Pt2 1.2(4)
C23 C24 N4 C20 -0.4(6)
C23 C24 N4 Pt2 -178.9(3)
C21 C20 N4 C24 0.2(6)
C19 C20 N4 C24 -178.7(3)
C21 C20 N4 Pt2 178.9(3)
C19 C20 N4 Pt2 0.0(4)
O2 C1 O1 Pt1 -173.9(3)
C2 C1 O1 Pt1 6.9(4)
C1 C2 O3 Pt1 -28.1(3)
C3 C2 O3 Pt1 93.6(3)
C4 C3 O4 Pt2 -24.8(4)
C2 C3 O4 Pt2 96.5(3)
O6 C4 O5 Pt2 -177.0(4)
C3 C4 O5 Pt2 1.8(4)
